data_4322428
loop_
_publ_author_name
'Peter W. Roesky'
'Markus R. B\"urgstein'

_publ_contact_author
;
        Peter W. Roesky
        Universit\"at Karlsruhe
        Engesserstr. Geb.30.45
        76128 Karlsruhe
        Bundesrepublik Deutschland
;
_publ_contact_author_email roesky@achibm6.chemie.uni-karlsruhe.de
_publ_contact_author_fax '049 721 661921'
_publ_contact_author_phone '049 721 608-2855'
_publ_section_title
;
 Bridged Aminotroponiminate Complexes of the Lanthanides
;
_journal_name_full 'Inorganic Chemistry'
_journal_page_first 5629
_journal_page_last 5632
_journal_paper_doi 10.1021/ic990533c
_journal_volume 38
_journal_year 1999
_chemical_formula_sum 'C10 H13 N O'
_chemical_formula_weight 163.21
_chemical_name_systematic
; 
 ? 
;
_space_group_IT_number 14
_symmetry_cell_setting monoclinic
_symmetry_space_group_name_Hall '-P 2ybc'
_symmetry_space_group_name_H-M 'P 1 21/c 1'
_atom_sites_solution_hydrogens geom
_atom_sites_solution_primary direct
_atom_sites_solution_secondary difmap
_audit_creation_method SHELXL
_cell_angle_alpha 90.00
_cell_angle_beta 96.14(3)
_cell_angle_gamma 90.00
_cell_formula_units_Z 4
_cell_length_a 8.506(2)
_cell_length_b 8.202(2)
_cell_length_c 13.789(3)
_cell_measurement_temperature 293(2)
_cell_volume 956.5(4)
_computing_structure_refinement 'SHELXL-93 (Sheldrick, 1993)'
_computing_structure_solution 'SHELXS-86 (Sheldrick, 1990)'
_diffrn_ambient_temperature 293(2)
_diffrn_measurement_device 'STOE STADI IV'
_diffrn_radiation_monochromator graphite
_diffrn_radiation_source 'fine-focus sealed tube'
_diffrn_radiation_type MoKa
_diffrn_radiation_wavelength 0.71073
_diffrn_reflns_av_R_equivalents 0.0000
_diffrn_reflns_av_sigmaI/netI 0.0172
_diffrn_reflns_limit_h_max 10
_diffrn_reflns_limit_h_min -10
_diffrn_reflns_limit_k_max 10
_diffrn_reflns_limit_k_min 0
_diffrn_reflns_limit_l_max 17
_diffrn_reflns_limit_l_min 0
_diffrn_reflns_number 1869
_diffrn_reflns_theta_max 26.02
_diffrn_reflns_theta_min 2.41
_exptl_absorpt_coefficient_mu 0.073
_exptl_crystal_colour yellow
_exptl_crystal_density_diffrn 1.133
_exptl_crystal_F_000 352
_refine_diff_density_max 0.188
_refine_diff_density_min -0.225
_refine_diff_density_rms 0.049
_refine_ls_extinction_method none
_refine_ls_goodness_of_fit_all 1.133
_refine_ls_goodness_of_fit_obs 1.097
_refine_ls_matrix_type full
_refine_ls_number_parameters 111
_refine_ls_number_reflns 1847
_refine_ls_number_restraints 0
_refine_ls_restrained_S_all 1.214
_refine_ls_restrained_S_obs 1.097
_refine_ls_R_factor_all 0.1097
_refine_ls_R_factor_obs 0.0779
_refine_ls_shift/esd_max 0.003
_refine_ls_shift/esd_mean 0.001
_refine_ls_structure_factor_coef Fsqd
_refine_ls_weighting_details 'w=1/[s^2^(Fo^2^)+( 0.1275P)^2^+0.4540P] where P=(Fo^2^+2Fc^2^)/3'
_refine_ls_weighting_scheme calc
_refine_ls_wR_factor_all 0.2901
_refine_ls_wR_factor_obs 0.2192
_reflns_number_observed 1305
_reflns_number_total 1869
_reflns_observed_criterion >2sigma(I)
_cod_data_source_file ic990533c_2.cif
_cod_data_source_block 2-(N-isopropylamino)tropone
_cod_depositor_comments
;
The following automatic conversions were performed:

'_refine_ls_weighting_scheme' value 'calc w=1/[s^2^(Fo^2^)+(
0.1275P)^2^+0.4540P] where P=(Fo^2^+2Fc^2^)/3' was changed to 'calc'.
New tag '_refine_ls_weighting_details' was created. The value of the
new tag was set to 'w=1/[s^2^(Fo^2^)+( 0.1275P)^2^+0.4540P] where
P=(Fo^2^+2Fc^2^)/3'.

Automatic conversion script
Id: cif_fix_values 3143 2015-03-26 13:38:13Z robertas 
;
_cod_original_cell_volume 956.5(3)
_cod_database_code 4322428

loop_
_symmetry_equiv_pos_as_xyz
'x, y, z'
'-x, y+1/2, -z+1/2'
'-x, -y, -z'
'x, -y-1/2, z-1/2'

loop_
_atom_site_aniso_label
_atom_site_aniso_U_11
_atom_site_aniso_U_22
_atom_site_aniso_U_33
_atom_site_aniso_U_23
_atom_site_aniso_U_13
_atom_site_aniso_U_12
O 0.0748(15) 0.090(2) 0.0701(15) -0.0221(13) -0.0035(11) 0.0188(13)
N 0.068(2) 0.066(2) 0.064(2) -0.0080(13) -0.0001(12) 0.0102(13)
C1 0.058(2) 0.059(2) 0.055(2) 0.0019(13) 0.0030(12) -0.0016(13)
C2 0.062(2) 0.082(2) 0.074(2) 0.003(2) -0.002(2) -0.001(2)
C3 0.079(2) 0.099(3) 0.081(2) 0.010(2) -0.019(2) -0.014(2)
C4 0.117(3) 0.093(3) 0.065(2) -0.004(2) -0.017(2) -0.031(3)
C5 0.118(3) 0.080(2) 0.065(2) -0.021(2) 0.008(2) -0.017(2)
C6 0.089(2) 0.070(2) 0.069(2) -0.017(2) 0.010(2) -0.002(2)
C7 0.063(2) 0.052(2) 0.055(2) 0.0003(13) 0.0038(13) -0.0054(13)
C8 0.069(2) 0.061(2) 0.108(3) -0.008(2) -0.006(2) 0.011(2)
C9 0.075(2) 0.100(3) 0.165(5) -0.016(3) 0.028(3) 0.006(2)
C10 0.099(3) 0.091(3) 0.128(4) 0.018(3) -0.038(3) 0.011(2)

loop_
_atom_site_label
_atom_site_type_symbol
_atom_site_fract_x
_atom_site_fract_y
_atom_site_fract_z
_atom_site_U_iso_or_equiv
_atom_site_thermal_displace_type
_atom_site_occupancy
_atom_site_calc_flag
_atom_site_refinement_flags
_atom_site_disorder_group
O O 0.6758(3) 0.0314(3) 0.5586(2) 0.0790(8) Uani 1 d . .
N N 0.4587(3) 0.2366(3) 0.5780(2) 0.0665(8) Uani 1 d . .
H0 H 0.4725(3) 0.1753(3) 0.5290(2) 0.080 Uiso 1 calc R .
C1 C 0.6956(4) 0.1116(4) 0.6356(2) 0.0576(8) Uani 1 d . .
C2 C 0.8353(4) 0.0904(5) 0.6998(3) 0.0730(10) Uani 1 d . .
H2 H 0.9077(4) 0.0184(5) 0.6773(3) 0.088 Uiso 1 calc R .
C3 C 0.8829(5) 0.1570(6) 0.7891(3) 0.0884(12) Uani 1 d . .
H3 H 0.9835(5) 0.1262(6) 0.8157(3) 0.106 Uiso 1 calc R .
C4 C 0.8063(6) 0.2619(6) 0.8459(3) 0.0936(14) Uani 1 d . .
H4 H 0.8592(6) 0.2900(6) 0.9061(3) 0.112 Uiso 1 calc R .
C5 C 0.6612(6) 0.3286(5) 0.8230(3) 0.0876(12) Uani 1 d . .
H5 H 0.6258(6) 0.3943(5) 0.8712(3) 0.105 Uiso 1 calc R .
C6 C 0.5583(5) 0.3139(4) 0.7394(3) 0.0757(10) Uani 1 d . .
H6 H 0.4652(5) 0.3730(4) 0.7402(3) 0.091 Uiso 1 calc R .
C7 C 0.5685(4) 0.2269(4) 0.6541(2) 0.0568(8) Uani 1 d . .
C8 C 0.3176(4) 0.3391(4) 0.5679(3) 0.0805(11) Uani 1 d . .
H8 H 0.3399(4) 0.4381(4) 0.6068(3) 0.097 Uiso 1 calc R .
C9 C 0.1803(5) 0.2522(6) 0.6054(4) 0.112(2) Uani 1 d . .
H9A H 0.0888(14) 0.3216(21) 0.5982(28) 0.168 Uiso 1 calc R .
H9B H 0.2062(19) 0.2260(44) 0.6731(9) 0.168 Uiso 1 calc R .
H9C H 0.1582(32) 0.1537(27) 0.5689(20) 0.168 Uiso 1 calc R .
C10 C 0.2839(6) 0.3876(6) 0.4619(4) 0.110(2) Uani 1 d . .
H10A H 0.1943(29) 0.4595(38) 0.4544(6) 0.165 Uiso 1 calc R .
H10B H 0.2614(45) 0.2918(8) 0.4229(5) 0.165 Uiso 1 calc R .
H10C H 0.3744(18) 0.4422(42) 0.4413(9) 0.165 Uiso 1 calc R .

loop_
_atom_type_symbol
_atom_type_description
_atom_type_scat_dispersion_real
_atom_type_scat_dispersion_imag
_atom_type_scat_source
C C 0.0033 0.0016 'International Tables Vol C Tables 4.2.6.8 and 6.1.1.4'
H H 0.0000 0.0000 'International Tables Vol C Tables 4.2.6.8 and 6.1.1.4'
N N 0.0061 0.0033 'International Tables Vol C Tables 4.2.6.8 and 6.1.1.4'
O O 0.0106 0.0060 'International Tables Vol C Tables 4.2.6.8 and 6.1.1.4'

loop_
_geom_angle_atom_site_label_1
_geom_angle_atom_site_label_2
_geom_angle_atom_site_label_3
_geom_angle
_geom_angle_site_symmetry_1
_geom_angle_site_symmetry_3
_geom_angle_publ_flag
C7 N C8 127.6(3) . . ?
O C1 C2 119.8(3) . . ?
O C1 C7 116.7(3) . . ?
C2 C1 C7 123.5(3) . . ?
C3 C2 C1 131.4(4) . . ?
C2 C3 C4 130.6(4) . . ?
C5 C4 C3 126.5(4) . . ?
C4 C5 C6 129.9(4) . . ?
C5 C6 C7 131.6(4) . . ?
N C7 C6 122.4(3) . . ?
N C7 C1 111.5(3) . . ?
C6 C7 C1 126.0(3) . . ?
N C8 C9 110.8(3) . . ?
N C8 C10 108.2(3) . . ?
C9 C8 C10 112.4(4) . . ?

loop_
_geom_bond_atom_site_label_1
_geom_bond_atom_site_label_2
_geom_bond_distance
_geom_bond_site_symmetry_2
_geom_bond_publ_flag
O C1 1.245(4) . ?
N C7 1.330(4) . ?
N C8 1.460(4) . ?
C1 C2 1.414(5) . ?
C1 C7 1.479(4) . ?
C2 C3 1.368(5) . ?
C3 C4 1.374(6) . ?
C4 C5 1.356(7) . ?
C5 C6 1.376(5) . ?
C6 C7 1.386(4) . ?
C8 C9 1.507(6) . ?
C8 C10 1.512(6) . ?

loop_
_cod_related_entry_id
_cod_related_entry_database
_cod_related_entry_code
1 ChemSpider 809786
